data_4073065
loop_
_publ_author_name
'Hoover, Jessica M.'
'DiPasquale, Antonio'
'Mayer, James M.'
'Michael, Forrest E.'

_publ_section_title
;
 Synthesis and Reactivity of a Ruthenium(III) Bis(anilide) Dimer by
 Oxidative Addition of an N,N&#x2018;-Disubstituted Hydrazine
;
_journal_issue 14
_journal_name_full Organometallics
_journal_page_first 3297
_journal_paper_doi 10.1021/om0700462
_journal_volume 26
_journal_year 2007
_chemical_formula_moiety 'C32 H42 Cl2 N2 Ru2'
_chemical_formula_sum 'C32 H42 Cl2 N2 Ru2'
_chemical_formula_weight 727.72
_chemical_name_common JMHI061
_chemical_name_systematic
;
 JMHI061
;
_space_group_IT_number 2
_symmetry_cell_setting triclinic
_symmetry_Int_Tables_number 2
_symmetry_space_group_name_Hall '-P 1'
_symmetry_space_group_name_H-M 'P -1'
_atom_sites_solution_hydrogens geom
_atom_sites_solution_primary direct
_atom_sites_solution_secondary difmap
_audit_creation_method SHELXL-97
_cell_angle_alpha 63.061(5)
_cell_angle_beta 82.784(5)
_cell_angle_gamma 68.665(5)
_cell_formula_units_Z 1
_cell_length_a 9.361(5)
_cell_length_b 9.382(5)
_cell_length_c 10.278(5)
_cell_measurement_reflns_used 852
_cell_measurement_temperature 130(2)
_cell_volume 748.7(7)
_computing_cell_refinement 'HKL Scalepack (Otwinowski & Minor 1997)'
_computing_data_collection KappaCCD
_computing_data_reduction 'HKL Scalepack (Otwinowski & Minor 1997)'
_computing_molecular_graphics 'maXus, Zortep'
_computing_publication_material 'SHELXL-97 (Sheldrick, 1997)'
_computing_structure_refinement 'SHELXL-97 (Sheldrick, 1997)'
_computing_structure_solution SIR-2004
_diffrn_ambient_temperature 130(2)
_diffrn_measured_fraction_theta_full 0.988
_diffrn_measured_fraction_theta_max 0.948
_diffrn_measurement_device_type 'Nonius KappaCCD'
_diffrn_measurement_method '\f and \w scans'
_diffrn_radiation_monochromator graphite
_diffrn_radiation_source 'fine-focus sealed tube'
_diffrn_radiation_type MoK\a
_diffrn_radiation_wavelength 0.71069
_diffrn_reflns_av_R_equivalents 0.0778
_diffrn_reflns_av_sigmaI/netI 0.1207
_diffrn_reflns_limit_h_max 12
_diffrn_reflns_limit_h_min -11
_diffrn_reflns_limit_k_max 12
_diffrn_reflns_limit_k_min -11
_diffrn_reflns_limit_l_max 13
_diffrn_reflns_limit_l_min -12
_diffrn_reflns_number 5747
_diffrn_reflns_theta_full 25.00
_diffrn_reflns_theta_max 28.32
_diffrn_reflns_theta_min 3.15
_exptl_absorpt_coefficient_mu 1.211
_exptl_absorpt_correction_T_max 0.9200
_exptl_absorpt_correction_T_min 0.7598
_exptl_absorpt_correction_type multi-scan
_exptl_absorpt_process_details HKL-2000
_exptl_crystal_colour brown
_exptl_crystal_density_diffrn 1.614
_exptl_crystal_density_method 'not measured'
_exptl_crystal_description needle
_exptl_crystal_F_000 370
_exptl_crystal_size_max 0.24
_exptl_crystal_size_mid 0.07
_exptl_crystal_size_min 0.07
_refine_diff_density_max 1.292
_refine_diff_density_min -1.150
_refine_diff_density_rms 0.161
_refine_ls_extinction_method none
_refine_ls_goodness_of_fit_ref 1.009
_refine_ls_hydrogen_treatment mixed
_refine_ls_matrix_type full
_refine_ls_number_parameters 180
_refine_ls_number_reflns 3554
_refine_ls_number_restraints 0
_refine_ls_restrained_S_all 1.009
_refine_ls_R_factor_all 0.0840
_refine_ls_R_factor_gt 0.0537
_refine_ls_shift/su_max 0.001
_refine_ls_shift/su_mean 0.000
_refine_ls_structure_factor_coef Fsqd
_refine_ls_weighting_details 'calc w=1/[\s^2^(Fo^2^)+(0.0462P)^2^+0.0000P] where P=(Fo^2^+2Fc^2^)/3'
_refine_ls_weighting_scheme calc
_refine_ls_wR_factor_gt 0.1086
_refine_ls_wR_factor_ref 0.1186
_reflns_number_gt 2557
_reflns_number_total 3554
_reflns_threshold_expression >2sigma(I)
_cod_data_source_file om0700462-file003.cif
_cod_data_source_block import
_cod_database_code 4073065

loop_
_symmetry_equiv_pos_as_xyz
'x, y, z'
'-x, -y, -z'

loop_
_atom_site_label
_atom_site_type_symbol
_atom_site_fract_x
_atom_site_fract_y
_atom_site_fract_z
_atom_site_U_iso_or_equiv
_atom_site_adp_type
_atom_site_occupancy
_atom_site_symmetry_multiplicity
_atom_site_calc_flag
_atom_site_refinement_flags
Cl1 Cl 0.31798(13) -0.20608(14) 1.10438(14) 0.0285(3) Uani 1 1 d .
C9 C 0.3139(6) 0.4795(6) 0.9254(5) 0.0292(11) Uani 1 1 d .
H9A H 0.2680 0.5691 0.9582 0.035 Uiso 1 1 calc R
H9B H 0.2738 0.5209 0.8264 0.035 Uiso 1 1 calc R
H9C H 0.4257 0.4496 0.9255 0.035 Uiso 1 1 calc R
C10 C 0.4621(6) 0.2286(7) 1.2411(6) 0.0352(13) Uani 1 1 d .
H10A H 0.5387 0.2568 1.1691 0.042 Uiso 1 1 calc R
H10B H 0.5113 0.1193 1.3249 0.042 Uiso 1 1 calc R
H10C H 0.4175 0.3180 1.2741 0.042 Uiso 1 1 calc R
C16 C 0.3832(6) 0.3470(7) 0.6548(6) 0.0314(12) Uani 1 1 d .
H16 H 0.4553 0.3573 0.7043 0.038 Uiso 1 1 calc R
C7 C 0.0151(5) 0.0636(6) 1.1768(6) 0.0306(11) Uani 1 1 d .
H7A H -0.0612 0.1048 1.2379 0.037 Uiso 1 1 calc R
H7B H 0.0634 -0.0605 1.2290 0.037 Uiso 1 1 calc R
H7C H -0.0353 0.0937 1.0854 0.037 Uiso 1 1 calc R
C13 C 0.1728(6) 0.3240(7) 0.5068(6) 0.0345(12) Uani 1 1 d .
H13 H 0.1007 0.3165 0.4549 0.041 Uiso 1 1 calc R
C12 C 0.2376(5) 0.1896(6) 0.6434(6) 0.0314(12) Uani 1 1 d .
H12 H 0.2085 0.0913 0.6850 0.038 Uiso 1 1 calc R
C15 C 0.3189(6) 0.4755(7) 0.5230(6) 0.0354(12) Uani 1 1 d .
H15 H 0.3475 0.5740 0.4819 0.042 Uiso 1 1 calc R
C6 C 0.2757(6) -0.0327(6) 1.4002(5) 0.0307(11) Uani 1 1 d .
H6A H 0.2104 0.0191 1.4608 0.037 Uiso 1 1 calc R
H6B H 0.3834 -0.0766 1.4336 0.037 Uiso 1 1 calc R
H6C H 0.2466 -0.1265 1.4082 0.037 Uiso 1 1 calc R
C5 C 0.3375(5) 0.2156(6) 1.1727(5) 0.0240(10) Uani 1 1 d .
C11 C 0.3448(5) 0.2017(6) 0.7175(5) 0.0229(10) Uani 1 1 d .
C14 C 0.2149(6) 0.4664(7) 0.4489(6) 0.0353(12) Uani 1 1 d .
H14 H 0.1712 0.5582 0.3572 0.042 Uiso 1 1 calc R
C8 C 0.0444(5) 0.3706(6) 0.8764(5) 0.0284(11) Uani 1 1 d .
H8A H -0.0049 0.2951 0.8755 0.034 Uiso 1 1 calc R
H8B H 0.1040 0.4029 0.7889 0.034 Uiso 1 1 calc R
H8C H -0.0343 0.4732 0.8773 0.034 Uiso 1 1 calc R
C1 C 0.2557(5) 0.0983(6) 1.2447(5) 0.0263(11) Uani 1 1 d .
C2 C 0.1353(5) 0.1444(6) 1.1436(5) 0.0217(10) Uani 1 1 d .
C3 C 0.1492(5) 0.2797(6) 1.0100(5) 0.0258(11) Uani 1 1 d .
C4 C 0.2745(5) 0.3258(6) 1.0265(5) 0.0258(11) Uani 1 1 d .
N1 N 0.4063(5) 0.0618(5) 0.8558(4) 0.0276(9) Uani 1 1 d .
H1 H 0.378(5) -0.034(7) 0.877(5) 0.033 Uiso 1 1 d .
Ru1 Ru 0.36710(4) 0.05546(5) 1.06103(4) 0.02038(14) Uani 1 1 d .

loop_
_atom_site_aniso_label
_atom_site_aniso_U_11
_atom_site_aniso_U_22
_atom_site_aniso_U_33
_atom_site_aniso_U_23
_atom_site_aniso_U_13
_atom_site_aniso_U_12
Cl1 0.0279(6) 0.0265(6) 0.0351(7) -0.0161(6) 0.0052(5) -0.0117(5)
C9 0.034(3) 0.022(2) 0.031(3) -0.013(2) 0.009(2) -0.010(2)
C10 0.043(3) 0.036(3) 0.043(3) -0.029(3) 0.004(3) -0.017(3)
C16 0.029(3) 0.036(3) 0.035(3) -0.020(3) 0.004(2) -0.013(2)
C7 0.025(2) 0.036(3) 0.036(3) -0.020(3) 0.006(2) -0.012(2)
C13 0.027(3) 0.048(3) 0.029(3) -0.020(3) -0.009(2) -0.007(3)
C12 0.030(3) 0.032(3) 0.039(3) -0.021(3) 0.011(2) -0.015(2)
C15 0.033(3) 0.031(3) 0.039(3) -0.014(3) 0.005(3) -0.010(2)
C6 0.038(3) 0.034(3) 0.020(3) -0.011(2) 0.008(2) -0.015(2)
C5 0.021(2) 0.032(3) 0.030(3) -0.025(2) 0.008(2) -0.009(2)
C11 0.021(2) 0.026(3) 0.016(2) -0.006(2) 0.0017(19) -0.006(2)
C14 0.036(3) 0.031(3) 0.023(3) -0.004(2) 0.001(2) -0.005(2)
C8 0.024(3) 0.029(3) 0.028(3) -0.012(2) -0.004(2) -0.003(2)
C1 0.028(3) 0.029(3) 0.025(3) -0.015(2) 0.006(2) -0.011(2)
C2 0.017(2) 0.019(2) 0.027(3) -0.008(2) -0.001(2) -0.0053(19)
C3 0.023(2) 0.026(3) 0.030(3) -0.015(2) 0.001(2) -0.006(2)
C4 0.024(2) 0.026(3) 0.027(3) -0.017(2) 0.001(2) -0.001(2)
N1 0.028(2) 0.025(2) 0.027(2) -0.0112(19) 0.0022(19) -0.0059(19)
Ru1 0.0201(2) 0.0222(2) 0.0195(2) -0.01029(17) 0.00030(15) -0.00652(16)

loop_
_atom_type_symbol
_atom_type_description
_atom_type_scat_dispersion_real
_atom_type_scat_dispersion_imag
_atom_type_scat_source
C C 0.0033 0.0016 'International Tables Vol C Tables 4.2.6.8 and 6.1.1.4'
H H 0.0000 0.0000 'International Tables Vol C Tables 4.2.6.8 and 6.1.1.4'
N N 0.0061 0.0033 'International Tables Vol C Tables 4.2.6.8 and 6.1.1.4'
Cl Cl 0.1484 0.1585 'International Tables Vol C Tables 4.2.6.8 and 6.1.1.4'
Ru Ru -1.2594 0.8363 'International Tables Vol C Tables 4.2.6.8 and 6.1.1.4'

loop_
_geom_angle_atom_site_label_1
_geom_angle_atom_site_label_2
_geom_angle_atom_site_label_3
_geom_angle
_geom_angle_site_symmetry_1
_geom_angle_site_symmetry_3
C4 C9 H9A 109.5 . .
C4 C9 H9B 109.5 . .
H9A C9 H9B 109.5 . .
C4 C9 H9C 109.5 . .
H9A C9 H9C 109.5 . .
H9B C9 H9C 109.5 . .
C5 C10 H10A 109.5 . .
C5 C10 H10B 109.5 . .
H10A C10 H10B 109.5 . .
C5 C10 H10C 109.5 . .
H10A C10 H10C 109.5 . .
H10B C10 H10C 109.5 . .
C15 C16 C11 120.7(5) . .
C15 C16 H16 119.6 . .
C11 C16 H16 119.6 . .
C2 C7 H7A 109.5 . .
C2 C7 H7B 109.5 . .
H7A C7 H7B 109.5 . .
C2 C7 H7C 109.5 . .
H7A C7 H7C 109.5 . .
H7B C7 H7C 109.5 . .
C14 C13 C12 119.4(4) . .
C14 C13 H13 120.3 . .
C12 C13 H13 120.3 . .
C11 C12 C13 119.6(4) . .
C11 C12 H12 120.2 . .
C13 C12 H12 120.2 . .
C14 C15 C16 121.6(5) . .
C14 C15 H15 119.2 . .
C16 C15 H15 119.2 . .
C1 C6 H6A 109.5 . .
C1 C6 H6B 109.5 . .
H6A C6 H6B 109.5 . .
C1 C6 H6C 109.5 . .
H6A C6 H6C 109.5 . .
H6B C6 H6C 109.5 . .
C4 C5 C1 108.8(4) . .
C4 C5 C10 125.0(4) . .
C1 C5 C10 126.1(5) . .
C4 C5 Ru1 72.4(2) . .
C1 C5 Ru1 69.6(2) . .
C10 C5 Ru1 126.8(3) . .
C16 C11 C12 118.8(4) . .
C16 C11 N1 124.1(4) . .
C12 C11 N1 117.1(4) . .
C15 C14 C13 119.9(5) . .
C15 C14 H14 120.0 . .
C13 C14 H14 120.0 . .
C3 C8 H8A 109.5 . .
C3 C8 H8B 109.5 . .
H8A C8 H8B 109.5 . .
C3 C8 H8C 109.5 . .
H8A C8 H8C 109.5 . .
H8B C8 H8C 109.5 . .
C2 C1 C5 107.0(4) . .
C2 C1 C6 125.0(4) . .
C5 C1 C6 127.6(4) . .
C2 C1 Ru1 73.4(3) . .
C5 C1 Ru1 71.8(2) . .
C6 C1 Ru1 125.9(3) . .
C3 C2 C1 108.3(4) . .
C3 C2 C7 126.6(4) . .
C1 C2 C7 125.1(4) . .
C3 C2 Ru1 71.7(3) . .
C1 C2 Ru1 68.5(3) . .
C7 C2 Ru1 126.3(3) . .
C2 C3 C4 108.9(4) . .
C2 C3 C8 126.2(4) . .
C4 C3 C8 124.8(4) . .
C2 C3 Ru1 71.3(3) . .
C4 C3 Ru1 70.9(2) . .
C8 C3 Ru1 127.4(3) . .
C5 C4 C3 106.9(4) . .
C5 C4 C9 124.3(4) . .
C3 C4 C9 127.7(4) . .
C5 C4 Ru1 69.9(2) . .
C3 C4 Ru1 71.5(3) . .
C9 C4 Ru1 132.9(3) . .
C11 N1 Ru1 128.0(3) . .
C11 N1 Ru1 128.6(3) . 2_657
Ru1 N1 Ru1 81.50(14) . 2_657
C11 N1 H1 113(3) . .
Ru1 N1 H1 96(3) . .
Ru1 N1 H1 102(3) 2_657 .
N1 Ru1 N1 98.50(14) . 2_657
N1 Ru1 C1 162.24(17) . .
N1 Ru1 C1 99.03(17) 2_657 .
N1 Ru1 C5 140.55(18) . .
N1 Ru1 C5 86.30(16) 2_657 .
C1 Ru1 C5 38.57(17) . .
N1 Ru1 C4 106.57(16) . .
N1 Ru1 C4 110.88(16) 2_657 .
C1 Ru1 C4 64.14(18) . .
C5 Ru1 C4 37.69(17) . .
N1 Ru1 C2 124.67(16) . .
N1 Ru1 C2 136.74(16) 2_657 .
C1 Ru1 C2 38.10(17) . .
C5 Ru1 C2 63.00(16) . .
C4 Ru1 C2 62.80(16) . .
N1 Ru1 C3 99.79(16) . .
N1 Ru1 C3 147.43(16) 2_657 .
C1 Ru1 C3 63.36(18) . .
C5 Ru1 C3 62.66(17) . .
C4 Ru1 C3 37.63(16) . .
C2 Ru1 C3 36.97(17) . .
N1 Ru1 Cl1 79.88(12) . .
N1 Ru1 Cl1 97.83(11) 2_657 .
C1 Ru1 Cl1 100.50(12) . .
C5 Ru1 Cl1 138.56(13) . .
C4 Ru1 Cl1 148.84(13) . .
C2 Ru1 Cl1 88.14(11) . .
C3 Ru1 Cl1 111.74(12) . .
N1 Ru1 Ru1 49.46(11) . 2_657
N1 Ru1 Ru1 49.05(11) 2_657 2_657
C1 Ru1 Ru1 147.97(13) . 2_657
C5 Ru1 Ru1 122.69(12) . 2_657
C4 Ru1 Ru1 119.45(13) . 2_657
C2 Ru1 Ru1 173.69(11) . 2_657
C3 Ru1 Ru1 141.03(13) . 2_657
Cl1 Ru1 Ru1 88.31(3) . 2_657

loop_
_geom_bond_atom_site_label_1
_geom_bond_atom_site_label_2
_geom_bond_distance
_geom_bond_site_symmetry_2
Cl1 Ru1 2.4919(11) .
C9 C4 1.492(6) .
C9 H9A 0.9800 .
C9 H9B 0.9800 .
C9 H9C 0.9800 .
C10 C5 1.503(6) .
C10 H10A 0.9800 .
C10 H10B 0.9800 .
C10 H10C 0.9800 .
C16 C15 1.359(8) .
C16 C11 1.380(7) .
C16 H16 0.9500 .
C7 C2 1.499(6) .
C7 H7A 0.9800 .
C7 H7B 0.9800 .
C7 H7C 0.9800 .
C13 C14 1.378(7) .
C13 C12 1.408(7) .
C13 H13 0.9500 .
C12 C11 1.398(6) .
C12 H12 0.9500 .
C15 C14 1.357(7) .
C15 H15 0.9500 .
C6 C1 1.492(7) .
C6 H6A 0.9800 .
C6 H6B 0.9800 .
C6 H6C 0.9800 .
C5 C4 1.430(7) .
C5 C1 1.442(6) .
C5 Ru1 2.197(4) .
C11 N1 1.429(6) .
C14 H14 0.9500 .
C8 C3 1.498(6) .
C8 H8A 0.9800 .
C8 H8B 0.9800 .
C8 H8C 0.9800 .
C1 C2 1.438(6) .
C1 Ru1 2.168(5) .
C2 C3 1.418(7) .
C2 Ru1 2.233(4) .
C3 C4 1.441(6) .
C3 Ru1 2.238(5) .
C4 Ru1 2.230(4) .
N1 Ru1 2.072(4) .
N1 Ru1 2.085(4) 2_657
N1 H1 0.96(5) .
Ru1 N1 2.085(4) 2_657
Ru1 Ru1 2.7134(16) 2_657

loop_
_geom_torsion_atom_site_label_1
_geom_torsion_atom_site_label_2
_geom_torsion_atom_site_label_3
_geom_torsion_atom_site_label_4
_geom_torsion
_geom_torsion_site_symmetry_1
_geom_torsion_site_symmetry_4
C14 C13 C12 C11 -0.7(7) . .
C11 C16 C15 C14 0.3(8) . .
C15 C16 C11 C12 -0.5(7) . .
C15 C16 C11 N1 -179.5(5) . .
C13 C12 C11 C16 0.7(7) . .
C13 C12 C11 N1 179.8(4) . .
C16 C15 C14 C13 -0.3(8) . .
C12 C13 C14 C15 0.6(8) . .
C4 C5 C1 C2 -3.4(5) . .
C10 C5 C1 C2 173.2(4) . .
Ru1 C5 C1 C2 -65.5(3) . .
C4 C5 C1 C6 -176.1(4) . .
C10 C5 C1 C6 0.4(8) . .
Ru1 C5 C1 C6 121.7(5) . .
C4 C5 C1 Ru1 62.1(3) . .
C10 C5 C1 Ru1 -121.3(4) . .
C5 C1 C2 C3 3.5(5) . .
C6 C1 C2 C3 176.5(4) . .
Ru1 C1 C2 C3 -61.0(3) . .
C5 C1 C2 C7 -175.5(4) . .
C6 C1 C2 C7 -2.5(7) . .
Ru1 C1 C2 C7 120.0(4) . .
C5 C1 C2 Ru1 64.4(3) . .
C6 C1 C2 Ru1 -122.5(5) . .
C1 C2 C3 C4 -2.3(5) . .
C7 C2 C3 C4 176.7(4) . .
Ru1 C2 C3 C4 -61.3(3) . .
C1 C2 C3 C8 -177.9(4) . .
C7 C2 C3 C8 1.1(8) . .
Ru1 C2 C3 C8 123.1(5) . .
C1 C2 C3 Ru1 58.9(3) . .
C7 C2 C3 Ru1 -122.1(5) . .
C1 C5 C4 C3 2.0(5) . .
C10 C5 C4 C3 -174.6(4) . .
Ru1 C5 C4 C3 62.3(3) . .
C1 C5 C4 C9 170.8(4) . .
C10 C5 C4 C9 -5.8(7) . .
Ru1 C5 C4 C9 -128.8(4) . .
C1 C5 C4 Ru1 -60.4(3) . .
C10 C5 C4 Ru1 123.0(4) . .
C2 C3 C4 C5 0.2(5) . .
C8 C3 C4 C5 175.9(4) . .
Ru1 C3 C4 C5 -61.3(3) . .
C2 C3 C4 C9 -168.1(4) . .
C8 C3 C4 C9 7.6(7) . .
Ru1 C3 C4 C9 130.4(5) . .
C2 C3 C4 Ru1 61.5(3) . .
C8 C3 C4 Ru1 -122.8(4) . .
C16 C11 N1 Ru1 68.9(6) . .
C12 C11 N1 Ru1 -110.2(4) . .
C16 C11 N1 Ru1 -43.7(6) . 2_657
C12 C11 N1 Ru1 137.2(4) . 2_657
C11 N1 Ru1 N1 -133.2(4) . 2_657
Ru1 N1 Ru1 N1 0.0 2_657 2_657
C11 N1 Ru1 C1 37.4(8) . .
Ru1 N1 Ru1 C1 170.6(5) 2_657 .
C11 N1 Ru1 C5 -38.7(5) . .
Ru1 N1 Ru1 C5 94.5(3) 2_657 .
C11 N1 Ru1 C4 -18.3(4) . .
Ru1 N1 Ru1 C4 114.86(16) 2_657 .
C11 N1 Ru1 C2 49.7(4) . .
Ru1 N1 Ru1 C2 -177.10(13) 2_657 .
C11 N1 Ru1 C3 19.7(4) . .
Ru1 N1 Ru1 C3 152.94(14) 2_657 .
C11 N1 Ru1 Cl1 130.3(4) . .
Ru1 N1 Ru1 Cl1 -96.50(10) 2_657 .
C11 N1 Ru1 Ru1 -133.2(4) . 2_657
C2 C1 Ru1 N1 16.4(7) . .
C5 C1 Ru1 N1 -98.3(6) . .
C6 C1 Ru1 N1 138.0(5) . .
C2 C1 Ru1 N1 -172.9(3) . 2_657
C5 C1 Ru1 N1 72.3(3) . 2_657
C6 C1 Ru1 N1 -51.4(4) . 2_657
C2 C1 Ru1 C5 114.8(4) . .
C6 C1 Ru1 C5 -123.7(5) . .
C2 C1 Ru1 C4 78.2(3) . .
C5 C1 Ru1 C4 -36.6(3) . .
C6 C1 Ru1 C4 -160.3(4) . .
C5 C1 Ru1 C2 -114.8(4) . .
C6 C1 Ru1 C2 121.5(5) . .
C2 C1 Ru1 C3 36.0(2) . .
C5 C1 Ru1 C3 -78.8(3) . .
C6 C1 Ru1 C3 157.5(4) . .
C2 C1 Ru1 Cl1 -73.2(2) . .
C5 C1 Ru1 Cl1 172.1(3) . .
C6 C1 Ru1 Cl1 48.4(4) . .
C2 C1 Ru1 Ru1 -177.03(18) . 2_657
C5 C1 Ru1 Ru1 68.2(4) . 2_657
C6 C1 Ru1 Ru1 -55.5(5) . 2_657
C4 C5 Ru1 N1 33.0(4) . .
C1 C5 Ru1 N1 151.6(3) . .
C10 C5 Ru1 N1 -87.9(5) . .
C4 C5 Ru1 N1 131.9(3) . 2_657
C1 C5 Ru1 N1 -109.5(3) . 2_657
C10 C5 Ru1 N1 11.0(4) . 2_657
C4 C5 Ru1 C1 -118.6(4) . .
C10 C5 Ru1 C1 120.5(6) . .
C1 C5 Ru1 C4 118.6(4) . .
C10 C5 Ru1 C4 -120.9(5) . .
C4 C5 Ru1 C2 -79.7(3) . .
C1 C5 Ru1 C2 39.0(3) . .
C10 C5 Ru1 C2 159.5(5) . .
C4 C5 Ru1 C3 -37.9(3) . .
C1 C5 Ru1 C3 80.7(3) . .
C10 C5 Ru1 C3 -158.8(5) . .
C4 C5 Ru1 Cl1 -130.5(3) . .
C1 C5 Ru1 Cl1 -11.8(4) . .
C10 C5 Ru1 Cl1 108.7(4) . .
C4 C5 Ru1 Ru1 97.2(3) . 2_657
C1 C5 Ru1 Ru1 -144.2(2) . 2_657
C10 C5 Ru1 Ru1 -23.7(5) . 2_657
C5 C4 Ru1 N1 -158.8(3) . .
C3 C4 Ru1 N1 84.5(3) . .
C9 C4 Ru1 N1 -40.2(5) . .
C5 C4 Ru1 N1 -52.6(3) . 2_657
C3 C4 Ru1 N1 -169.3(3) . 2_657
C9 C4 Ru1 N1 66.0(5) . 2_657
C5 C4 Ru1 C1 37.5(3) . .
C3 C4 Ru1 C1 -79.2(3) . .
C9 C4 Ru1 C1 156.1(5) . .
C3 C4 Ru1 C5 -116.6(4) . .
C9 C4 Ru1 C5 118.6(6) . .
C5 C4 Ru1 C2 80.2(3) . .
C3 C4 Ru1 C2 -36.4(3) . .
C9 C4 Ru1 C2 -161.1(5) . .
C5 C4 Ru1 C3 116.6(4) . .
C9 C4 Ru1 C3 -124.7(6) . .
C5 C4 Ru1 Cl1 103.2(3) . .
C3 C4 Ru1 Cl1 -13.4(4) . .
C9 C4 Ru1 Cl1 -138.1(4) . .
C5 C4 Ru1 Ru1 -106.5(2) . 2_657
C3 C4 Ru1 Ru1 136.9(2) . 2_657
C9 C4 Ru1 Ru1 12.2(5) . 2_657
C3 C2 Ru1 N1 -54.9(3) . .
C1 C2 Ru1 N1 -174.0(2) . .
C7 C2 Ru1 N1 67.5(4) . .
C3 C2 Ru1 N1 129.3(3) . 2_657
C1 C2 Ru1 N1 10.2(4) . 2_657
C7 C2 Ru1 N1 -108.3(4) . 2_657
C3 C2 Ru1 C1 119.1(4) . .
C7 C2 Ru1 C1 -118.5(5) . .
C3 C2 Ru1 C5 79.6(3) . .
C1 C2 Ru1 C5 -39.4(3) . .
C7 C2 Ru1 C5 -158.0(5) . .
C3 C2 Ru1 C4 37.1(2) . .
C1 C2 Ru1 C4 -82.0(3) . .
C7 C2 Ru1 C4 159.5(5) . .
C1 C2 Ru1 C3 -119.1(4) . .
C7 C2 Ru1 C3 122.4(5) . .
C3 C2 Ru1 Cl1 -131.2(2) . .
C1 C2 Ru1 Cl1 109.7(2) . .
C7 C2 Ru1 Cl1 -8.8(4) . .
C2 C3 Ru1 N1 136.9(3) . .
C4 C3 Ru1 N1 -104.5(3) . .
C8 C3 Ru1 N1 15.2(4) . .
C2 C3 Ru1 N1 -99.8(3) . 2_657
C4 C3 Ru1 N1 18.8(4) . 2_657
C8 C3 Ru1 N1 138.5(4) . 2_657
C2 C3 Ru1 C1 -37.1(2) . .
C4 C3 Ru1 C1 81.5(3) . .
C8 C3 Ru1 C1 -158.9(5) . .
C2 C3 Ru1 C5 -80.6(3) . .
C4 C3 Ru1 C5 38.0(3) . .
C8 C3 Ru1 C5 157.6(5) . .
C2 C3 Ru1 C4 -118.6(4) . .
C8 C3 Ru1 C4 119.7(5) . .
C4 C3 Ru1 C2 118.6(4) . .
C8 C3 Ru1 C2 -121.7(5) . .
C2 C3 Ru1 Cl1 54.0(3) . .
C4 C3 Ru1 Cl1 172.6(2) . .
C8 C3 Ru1 Cl1 -67.7(4) . .
C2 C3 Ru1 Ru1 170.26(18) . 2_657
C4 C3 Ru1 Ru1 -71.2(3) . 2_657
C8 C3 Ru1 Ru1 48.5(5) . 2_657
